data_7016557
loop_
_publ_author_name
'Zhao, Xiang'
'Wu, Tao'
'Bu, Xianhui'
'Feng, Pingyun'

_publ_section_title
;
 A mixed ligand route for the construction of tetrahedrally coordinated
 porous lithium frameworks.
;
_journal_issue 32
_journal_name_full 'Dalton transactions (Cambridge, England : 2003)'
_journal_page_first 8072
_journal_page_last 8074
_journal_paper_doi 10.1039/c1dt10859j
_journal_volume 40
_journal_year 2011
_chemical_formula_sum 'C12 H15 Li N6'
_chemical_formula_weight 250.24
_chemical_name_common MVLIF-2
_space_group_IT_number 19
_symmetry_cell_setting orthorhombic
_symmetry_space_group_name_Hall 'P 2ac 2ab'
_symmetry_space_group_name_H-M 'P 21 21 21'
_atom_sites_solution_hydrogens geom
_atom_sites_solution_primary direct
_atom_sites_solution_secondary difmap
_audit_creation_method SHELXL-97
_cell_angle_alpha 90.00
_cell_angle_beta 90.00
_cell_angle_gamma 90.00
_cell_formula_units_Z 4
_cell_length_a 9.23(4)
_cell_length_b 9.46(4)
_cell_length_c 14.73(6)
_cell_measurement_temperature 100(2)
_cell_volume 1286(9)
_computing_structure_refinement 'SHELXL-97 (Sheldrick, 1997)'
_computing_structure_solution 'SHELXS-97 (Sheldrick, 1990)'
_diffrn_ambient_temperature 296(2)
_diffrn_measured_fraction_theta_full 0.923
_diffrn_measured_fraction_theta_max 0.923
_diffrn_radiation_monochromator graphite
_diffrn_radiation_source 'fine-focus sealed tube'
_diffrn_radiation_type MoK\a
_diffrn_radiation_wavelength 0.71073
_diffrn_reflns_av_R_equivalents 0.0518
_diffrn_reflns_av_sigmaI/netI 0.0953
_diffrn_reflns_limit_h_max 5
_diffrn_reflns_limit_h_min -8
_diffrn_reflns_limit_k_max 6
_diffrn_reflns_limit_k_min -9
_diffrn_reflns_limit_l_max 14
_diffrn_reflns_limit_l_min -8
_diffrn_reflns_number 1634
_diffrn_reflns_theta_full 19.94
_diffrn_reflns_theta_max 19.94
_diffrn_reflns_theta_min 2.56
_exptl_absorpt_coefficient_mu 0.021
_exptl_crystal_colour colorless
_exptl_crystal_density_diffrn 0.323
_exptl_crystal_density_method 'not measured'
_exptl_crystal_F_000 132
_exptl_crystal_size_max 0.56
_exptl_crystal_size_mid 0.48
_exptl_crystal_size_min 0.42
_refine_diff_density_max 0.232
_refine_diff_density_min -0.211
_refine_diff_density_rms 0.055
_refine_ls_abs_structure_details 'Flack H D (1983), Acta Cryst. A39, 876-881'
_refine_ls_abs_structure_Flack -3(10)
_refine_ls_extinction_coef 0.011(5)
_refine_ls_extinction_expression Fc^*^=kFc[1+0.001xFc^2^\l^3^/sin(2\q)]^-1/4^
_refine_ls_extinction_method SHELXL
_refine_ls_goodness_of_fit_ref 0.975
_refine_ls_hydrogen_treatment mixed
_refine_ls_matrix_type full
_refine_ls_number_parameters 173
_refine_ls_number_reflns 1022
_refine_ls_number_restraints 0
_refine_ls_restrained_S_all 0.975
_refine_ls_R_factor_all 0.0854
_refine_ls_R_factor_gt 0.0605
_refine_ls_shift/su_max 0.000
_refine_ls_shift/su_mean 0.000
_refine_ls_structure_factor_coef Fsqd
_refine_ls_weighting_details 'calc w=1/[\s^2^(Fo^2^)+(0.1067P)^2^+3.3323P] where P=(Fo^2^+2Fc^2^)/3'
_refine_ls_weighting_scheme calc
_refine_ls_wR_factor_gt 0.1473
_refine_ls_wR_factor_ref 0.1972
_reflns_number_gt 790
_reflns_number_total 1022
_reflns_threshold_expression >2sigma(I)
_cod_data_source_file c1dt10859j.txt
_cod_data_source_block MVLIF-2
_cod_depositor_comments
;
The following automatic conversions were performed:

'_symmetry_cell_setting' value 'Orthorhombic' changed to
'orthorhombic' according to
/home/saulius/struct/CIF-dictionaries/cif_core.dic dictionary named
'cif_core.dic' version 2.4.1 from 2010-06-29.

Automatic conversion script
Id: cif_fix_values 1715 2011-07-08 13:25:40Z adriana 
;
_cod_original_cell_volume 1287(10)
_cod_database_code 7016557

loop_
_symmetry_equiv_pos_as_xyz
'x, y, z'
'-x+1/2, -y, z+1/2'
'-x, y+1/2, -z+1/2'
'x+1/2, -y+1/2, -z'

loop_
_atom_site_label
_atom_site_type_symbol
_atom_site_fract_x
_atom_site_fract_y
_atom_site_fract_z
_atom_site_U_iso_or_equiv
_atom_site_adp_type
_atom_site_occupancy
_atom_site_symmetry_multiplicity
_atom_site_calc_flag
_atom_site_refinement_flags
N2 N 0.2111(8) 0.2595(10) 0.5694(5) 0.029(2) Uani 1 1 d .
N3 N 0.0816(8) 0.5880(8) 0.6692(6) 0.026(2) Uani 1 1 d .
C8 C -0.0123(12) 0.0523(10) 0.3344(6) 0.026(3) Uani 1 1 d .
N5 N -0.1100(10) 0.0931(9) 0.2748(6) 0.038(3) Uani 1 1 d .
C6 C 0.1112(13) 0.1704(11) 0.2277(7) 0.036(3) Uani 1 1 d .
H6A H 0.1842 0.2147 0.1948 0.044 Uiso 1 1 calc R
C1 C 0.2625(11) 0.1238(13) 0.5968(7) 0.041(3) Uani 1 1 d .
H1A H 0.2761 0.0950 0.6566 0.049 Uiso 1 1 calc R
C10 C 0.0501(12) 0.6844(12) 0.6030(7) 0.036(3) Uani 1 1 d .
H10A H 0.0832 0.6795 0.5434 0.043 Uiso 1 1 calc R
C12 C 0.0087(12) 0.6414(11) 0.7416(7) 0.028(3) Uani 1 1 d .
H12A H 0.0093 0.5972 0.7980 0.034 Uiso 1 1 calc R
C3 C 0.2120(11) 0.2526(14) 0.4803(7) 0.033(3) Uani 1 1 d .
N1 N 0.2564(9) 0.1262(10) 0.4476(5) 0.032(2) Uani 1 1 d .
C2 C 0.2882(11) 0.0443(12) 0.5233(7) 0.034(3) Uani 1 1 d .
H2A H 0.3212 -0.0485 0.5231 0.041 Uiso 1 1 calc R
C4 C 0.1699(11) 0.3730(11) 0.4212(7) 0.042(3) Uani 1 1 d .
H4A H 0.1452 0.4529 0.4583 0.063 Uiso 1 1 calc R
H4B H 0.0878 0.3467 0.3849 0.063 Uiso 1 1 calc R
H4C H 0.2495 0.3973 0.3822 0.063 Uiso 1 1 calc R
C5 C 0.2644(11) 0.0805(12) 0.3534(6) 0.037(3) Uani 1 1 d .
H5B H 0.2947 -0.0176 0.3512 0.045 Uiso 1 1 calc R
H5A H 0.3364 0.1365 0.3217 0.045 Uiso 1 1 calc R
N6 N 0.1232(10) 0.0955(8) 0.3073(5) 0.031(2) Uani 1 1 d .
N4 N -0.0641(8) 0.7613(9) 0.7267(5) 0.027(2) Uani 1 1 d .
C7 C -0.0329(15) 0.1644(9) 0.2085(6) 0.032(3) Uani 1 1 d .
H7A H -0.0746 0.2036 0.1568 0.038 Uiso 1 1 calc R
C9 C -0.0349(11) -0.0240(10) 0.4210(6) 0.031(3) Uani 1 1 d .
H9A H -0.1360 -0.0445 0.4284 0.047 Uiso 1 1 calc R
H9B H -0.0023 0.0337 0.4706 0.047 Uiso 1 1 calc R
H9C H 0.0191 -0.1107 0.4202 0.047 Uiso 1 1 calc R
C11 C -0.0367(12) 0.7887(12) 0.6365(7) 0.038(3) Uani 1 1 d .
H11A H -0.0717 0.8656 0.6038 0.046 Uiso 1 1 calc R
Li1 Li 0.1740(16) 0.3892(17) 0.6836(11) 0.030(4) Uani 1 1 d .

loop_
_atom_site_aniso_label
_atom_site_aniso_U_11
_atom_site_aniso_U_22
_atom_site_aniso_U_33
_atom_site_aniso_U_23
_atom_site_aniso_U_13
_atom_site_aniso_U_12
N2 0.021(6) 0.039(7) 0.028(5) -0.001(5) 0.001(4) -0.004(5)
N3 0.021(6) 0.028(6) 0.030(5) 0.005(5) 0.005(4) 0.013(4)
C8 0.022(8) 0.022(6) 0.033(7) 0.005(5) 0.028(6) -0.011(6)
N5 0.033(7) 0.049(7) 0.030(5) 0.001(5) -0.013(5) 0.016(5)
C6 0.005(9) 0.057(9) 0.047(8) -0.011(7) -0.006(6) -0.005(6)
C1 0.033(8) 0.050(9) 0.039(7) 0.022(7) -0.012(6) 0.001(7)
C10 0.039(8) 0.039(8) 0.029(6) 0.003(7) -0.004(6) 0.004(7)
C12 0.029(8) 0.020(6) 0.035(7) 0.024(6) -0.013(6) -0.006(6)
C3 0.039(8) 0.026(7) 0.034(7) 0.004(8) 0.001(6) -0.014(7)
N1 0.031(6) 0.034(6) 0.030(6) 0.002(5) 0.004(4) 0.001(5)
C2 0.031(8) 0.032(7) 0.038(6) 0.006(8) -0.009(6) -0.019(6)
C4 0.046(8) 0.031(7) 0.049(6) 0.008(7) 0.000(6) -0.034(6)
C5 0.036(8) 0.048(8) 0.028(6) -0.009(6) 0.004(5) -0.002(7)
N6 0.049(8) 0.027(6) 0.016(5) 0.002(4) -0.006(5) 0.003(5)
N4 0.029(6) 0.034(6) 0.017(5) -0.007(5) -0.001(4) 0.002(5)
C7 0.067(11) 0.016(6) 0.013(6) 0.012(5) 0.010(6) 0.004(6)
C9 0.037(7) 0.026(6) 0.032(6) -0.004(5) 0.007(5) -0.020(6)
C11 0.047(8) 0.031(8) 0.038(8) 0.006(6) -0.005(6) 0.008(7)
Li1 0.013(11) 0.023(11) 0.053(10) 0.009(9) -0.008(8) 0.006(8)

loop_
_atom_type_symbol
_atom_type_description
_atom_type_scat_dispersion_real
_atom_type_scat_dispersion_imag
_atom_type_scat_source
C C 0.0033 0.0016 'International Tables Vol C Tables 4.2.6.8 and 6.1.1.4'
H H 0.0000 0.0000 'International Tables Vol C Tables 4.2.6.8 and 6.1.1.4'
N N 0.0061 0.0033 'International Tables Vol C Tables 4.2.6.8 and 6.1.1.4'
Li Li -0.0003 0.0001 'International Tables Vol C Tables 4.2.6.8 and 6.1.1.4'

loop_
_geom_angle_atom_site_label_1
_geom_angle_atom_site_label_2
_geom_angle_atom_site_label_3
_geom_angle
_geom_angle_site_symmetry_1
_geom_angle_site_symmetry_3
C3 N2 C1 103.6(9) . .
C3 N2 Li1 145.7(10) . .
C1 N2 Li1 110.6(8) . .
C12 N3 C10 101.9(8) . .
C12 N3 Li1 117.4(8) . .
C10 N3 Li1 139.9(9) . .
N5 C8 N6 110.0(8) . .
N5 C8 C9 128.4(10) . .
N6 C8 C9 121.5(10) . .
C8 N5 C7 105.1(9) . .
C8 N5 Li1 118.7(9) . 4_456
C7 N5 Li1 131.1(9) . 4_456
C7 C6 N6 103.6(9) . .
C2 C1 N2 109.6(9) . .
C11 C10 N3 110.5(9) . .
N4 C12 N3 115.8(9) . .
N2 C3 N1 113.6(10) . .
N2 C3 C4 123.0(12) . .
N1 C3 C4 123.4(9) . .
C3 N1 C2 105.8(8) . .
C3 N1 C5 128.1(9) . .
C2 N1 C5 126.1(10) . .
C1 C2 N1 107.3(10) . .
N1 C5 N6 111.4(8) . .
C6 N6 C8 109.1(8) . .
C6 N6 C5 120.9(9) . .
C8 N6 C5 129.9(9) . .
C12 N4 C11 103.1(9) . .
C12 N4 Li1 129.9(9) . 3_556
C11 N4 Li1 126.8(10) . 3_556
C6 C7 N5 112.1(9) . .
C10 C11 N4 108.6(9) . .
N4 Li1 N3 113.3(8) 3_546 .
N4 Li1 N5 109.2(8) 3_546 4_556
N3 Li1 N5 110.4(9) . 4_556
N4 Li1 N2 104.5(8) 3_546 .
N3 Li1 N2 120.9(8) . .
N5 Li1 N2 97.2(7) 4_556 .

loop_
_geom_bond_atom_site_label_1
_geom_bond_atom_site_label_2
_geom_bond_distance
_geom_bond_site_symmetry_2
N2 C3 1.314(12) .
N2 C1 1.427(14) .
N2 Li1 2.11(2) .
N3 C12 1.358(13) .
N3 C10 1.367(12) .
N3 Li1 2.076(19) .
C8 N5 1.317(12) .
C8 N6 1.375(12) .
C8 C9 1.480(13) .
N5 C7 1.384(13) .
N5 Li1 2.09(2) 4_456
C6 C7 1.361(15) .
C6 N6 1.374(12) .
C1 C2 1.339(14) .
C10 C11 1.364(13) .
C12 N4 1.337(12) .
C3 N1 1.353(14) .
C3 C4 1.485(16) .
N1 C2 1.389(12) .
N1 C5 1.455(12) .
C5 N6 1.477(13) .
N4 C11 1.378(12) .
N4 Li1 2.059(19) 3_556
Li1 N4 2.059(19) 3_546
Li1 N5 2.09(2) 4_556
